data_2223704
loop_
_publ_author_name
'Ueda, Kazumasa'
'Yoza, Kenji'

_publ_section_title
5-(4,5-Diiodo-1,3-dithiol-2-ylidene)-4',5'-bis(methylsulfanyl)-2,2'-bi-1,3-dithiole-4(5<i>H</i>)-thione
_journal_coeditor_code CV2627
_journal_issue 11
_journal_name_full 'Acta Crystallographica Section E'
_journal_page_first o2831
_journal_paper_doi 10.1107/S1600536809042573
_journal_volume 65
_journal_year 2009
_chemical_formula_iupac 'C11 H6 I2 S9'
_chemical_formula_moiety 'C11 H6 I2 S9'
_chemical_formula_sum 'C11 H6 I2 S9'
_chemical_formula_weight 680.50
_chemical_name_systematic
;
5-(4,5-Diiodo-1,3-dithiol-2-ylidene)-4',5'-bis(methylsulfanyl)-2,2'-bi-1,3-
dithiole-4(5<i>H</i>)-thione
;
_space_group_IT_number 15
_symmetry_cell_setting monoclinic
_symmetry_space_group_name_Hall '-C 2yc'
_symmetry_space_group_name_H-M 'C 1 2/c 1'
_atom_sites_solution_hydrogens geom
_atom_sites_solution_primary direct
_atom_sites_solution_secondary difmap
_audit_creation_method SHELXL-97
_cell_angle_alpha 90.00
_cell_angle_beta 103.544(3)
_cell_angle_gamma 90.00
_cell_formula_units_Z 8
_cell_length_a 29.540(7)
_cell_length_b 5.3543(13)
_cell_length_c 25.163(6)
_cell_measurement_reflns_used 2871
_cell_measurement_temperature 93
_cell_measurement_theta_max 27.50
_cell_measurement_theta_min 2.43
_cell_volume 3869.3(16)
_computing_cell_refinement 'SAINT (Bruker, 2004)'
_computing_data_collection 'APEX2 (Bruker, 2006)'
_computing_data_reduction 'SAINT (Bruker, 2004)'
_computing_molecular_graphics 'Mercury (Macrae <i>et al</i>., 2006)'
_computing_publication_material 'XCIF (Bruker, 2001)'
_computing_structure_refinement 'SHELXL97 (Sheldrick, 2008)'
_computing_structure_solution 'SHELXS97 (Sheldrick, 2008)'
_diffrn_ambient_temperature 93
_diffrn_detector_area_resol_mean 8.333
_diffrn_measured_fraction_theta_full 0.993
_diffrn_measured_fraction_theta_max 0.993
_diffrn_measurement_device_type 'Bruker APEXII CCD area-detector'
_diffrn_measurement_method '\f and \w'
_diffrn_radiation_monochromator 'Bruker Helios multilayer confocal mirror'
_diffrn_radiation_source 'Bruker TXS fine-focus rotating anode'
_diffrn_radiation_type MoK\a
_diffrn_radiation_wavelength 0.71073
_diffrn_reflns_av_R_equivalents 0.0400
_diffrn_reflns_av_sigmaI/netI 0.0517
_diffrn_reflns_limit_h_max 36
_diffrn_reflns_limit_h_min -38
_diffrn_reflns_limit_k_max 6
_diffrn_reflns_limit_k_min -6
_diffrn_reflns_limit_l_max 32
_diffrn_reflns_limit_l_min -24
_diffrn_reflns_number 10568
_diffrn_reflns_theta_full 27.48
_diffrn_reflns_theta_max 27.48
_diffrn_reflns_theta_min 1.42
_exptl_absorpt_coefficient_mu 4.213
_exptl_absorpt_correction_T_max 0.9792
_exptl_absorpt_correction_T_min 0.2053
_exptl_absorpt_correction_type multi-scan
_exptl_absorpt_process_details '(SADABS; Sheldrick, 1996)'
_exptl_crystal_colour black
_exptl_crystal_density_diffrn 2.336
_exptl_crystal_density_method 'not measured'
_exptl_crystal_description needle
_exptl_crystal_F_000 2576
_exptl_crystal_size_max 0.55
_exptl_crystal_size_mid 0.18
_exptl_crystal_size_min 0.01
_refine_diff_density_max 3.445
_refine_diff_density_min -2.310
_refine_ls_extinction_method none
_refine_ls_goodness_of_fit_ref 1.072
_refine_ls_hydrogen_treatment constr
_refine_ls_matrix_type full
_refine_ls_number_parameters 201
_refine_ls_number_reflns 4387
_refine_ls_number_restraints 0
_refine_ls_restrained_S_all 1.072
_refine_ls_R_factor_all 0.0493
_refine_ls_R_factor_gt 0.0377
_refine_ls_shift/su_max 0.002
_refine_ls_shift/su_mean 0.000
_refine_ls_structure_factor_coef Fsqd
_refine_ls_weighting_details 'calc w=1/[\s^2^(Fo^2^)+(0.0280P)^2^+20.8292P] where P=(Fo^2^+2Fc^2^)/3'
_refine_ls_weighting_scheme calc
_refine_ls_wR_factor_gt 0.0841
_refine_ls_wR_factor_ref 0.0898
_reflns_number_gt 3536
_reflns_number_total 4387
_reflns_threshold_expression I>2\s(I)
_cod_data_source_file cv2627.cif
_cod_data_source_block I
_cod_original_cell_volume 3869.2(16)
_cod_original_sg_symbol_H-M 'C 2/c'
_cod_database_code 2223704
_cod_database_fobs_code 2223704

loop_
_symmetry_equiv_pos_as_xyz
'x, y, z'
'-x, y, -z+1/2'
'x+1/2, y+1/2, z'
'-x+1/2, y+1/2, -z+1/2'
'-x, -y, -z'
'x, -y, z-1/2'
'-x+1/2, -y+1/2, -z'
'x+1/2, -y+1/2, z-1/2'

loop_
_atom_site_type_symbol
_atom_site_label
_atom_site_fract_x
_atom_site_fract_y
_atom_site_fract_z
_atom_site_U_iso_or_equiv
_atom_site_adp_type
_atom_site_calc_flag
_atom_site_refinement_flags
_atom_site_occupancy
_atom_site_disorder_assembly
_atom_site_disorder_group
C C1 1.01287(15) 1.3727(9) 0.35298(19) 0.0158(10) Uani d . 1 . .
C C2 1.02057(16) 1.2692(10) 0.4024(2) 0.0198(11) Uani d . 1 . .
C C3 0.94845(15) 1.0393(9) 0.34447(18) 0.0150(10) Uani d . 1 . .
C C4 0.91248(16) 0.8707(9) 0.32900(19) 0.0157(10) Uani d . 1 . .
C C5 0.88305(16) 0.8507(9) 0.27608(19) 0.0152(10) Uani d . 1 . .
C C6 0.85596(16) 0.5009(9) 0.3338(2) 0.0177(10) Uani d . 1 . .
C C7 0.83308(16) 0.3149(10) 0.35177(19) 0.0180(11) Uani d . 1 . .
C C8 0.80459(17) -0.0037(10) 0.4151(2) 0.0213(11) Uani d . 1 . .
C C9 0.77585(16) -0.0346(10) 0.3660(2) 0.0197(11) Uani d . 1 . .
C C10 0.8099(2) 0.0697(12) 0.5245(2) 0.0345(14) Uani d . 1 . .
H H10A 0.8431 0.1096 0.5359 0.052 Uiso calc R 1 . .
H H10B 0.7988 0.0128 0.5562 0.052 Uiso calc R 1 . .
H H10C 0.7925 0.2190 0.5090 0.052 Uiso calc R 1 . .
C C11 0.68641(17) -0.0497(11) 0.3739(2) 0.0244(12) Uani d . 1 . .
H H11A 0.6975 -0.0211 0.4132 0.037 Uiso calc R 1 . .
H H11B 0.6563 -0.1358 0.3667 0.037 Uiso calc R 1 . .
H H11C 0.6828 0.1110 0.3547 0.037 Uiso calc R 1 . .
I I1 1.052758(10) 1.64937(6) 0.326836(12) 0.01695(10) Uani d . 1 . .
I I2 1.075939(14) 1.33621(9) 0.468614(15) 0.04003(14) Uani d . 1 . .
S S1 0.96539(4) 1.2618(2) 0.30265(5) 0.0163(2) Uani d . 1 . .
S S2 0.98132(4) 1.0369(3) 0.41150(5) 0.0202(3) Uani d . 1 . .
S S3 0.88601(4) 1.0394(2) 0.22343(5) 0.0186(3) Uani d . 1 . .
S S4 0.90284(4) 0.6524(2) 0.37793(5) 0.0196(3) Uani d . 1 . .
S S5 0.84272(4) 0.6130(2) 0.26660(5) 0.0194(3) Uani d . 1 . .
S S6 0.84983(4) 0.2173(3) 0.42068(5) 0.0217(3) Uani d . 1 . .
S S7 0.78627(4) 0.1484(3) 0.31171(5) 0.0200(3) Uani d . 1 . .
S S8 0.80104(5) -0.1743(3) 0.47356(5) 0.0231(3) Uani d . 1 . .
S S9 0.72837(4) -0.2411(3) 0.34965(5) 0.0200(3) Uani d . 1 . .

loop_
_atom_site_aniso_label
_atom_site_aniso_U_11
_atom_site_aniso_U_22
_atom_site_aniso_U_33
_atom_site_aniso_U_12
_atom_site_aniso_U_13
_atom_site_aniso_U_23
C1 0.013(2) 0.020(3) 0.015(2) -0.0029(19) 0.0032(18) -0.002(2)
C2 0.018(2) 0.023(3) 0.017(2) -0.004(2) -0.0002(19) 0.002(2)
C3 0.015(2) 0.017(3) 0.012(2) 0.0032(19) 0.0015(18) -0.0001(19)
C4 0.015(2) 0.015(3) 0.017(2) 0.0032(19) 0.0038(18) 0.004(2)
C5 0.017(2) 0.016(3) 0.015(2) 0.0061(19) 0.0073(18) -0.0025(19)
C6 0.017(2) 0.015(3) 0.020(3) -0.0027(19) 0.0026(19) -0.004(2)
C7 0.017(2) 0.020(3) 0.016(2) 0.000(2) 0.0033(19) -0.003(2)
C8 0.018(2) 0.020(3) 0.026(3) -0.004(2) 0.007(2) -0.001(2)
C9 0.013(2) 0.020(3) 0.027(3) -0.002(2) 0.0050(19) -0.004(2)
C10 0.047(4) 0.035(4) 0.024(3) -0.007(3) 0.015(3) -0.002(3)
C11 0.018(2) 0.029(3) 0.026(3) -0.001(2) 0.005(2) -0.004(2)
I1 0.01587(16) 0.01857(18) 0.01695(17) -0.00209(12) 0.00491(12) -0.00065(13)
I2 0.0346(2) 0.0579(3) 0.0204(2) -0.0239(2) -0.00805(16) 0.01043(18)
S1 0.0161(6) 0.0184(6) 0.0143(6) -0.0014(5) 0.0033(4) 0.0016(5)
S2 0.0195(6) 0.0269(7) 0.0133(6) -0.0053(5) 0.0019(5) 0.0029(5)
S3 0.0198(6) 0.0193(7) 0.0160(6) 0.0023(5) 0.0027(5) 0.0014(5)
S4 0.0223(6) 0.0212(7) 0.0153(6) -0.0046(5) 0.0046(5) 0.0002(5)
S5 0.0188(6) 0.0194(7) 0.0185(6) -0.0034(5) 0.0014(5) -0.0020(5)
S6 0.0208(6) 0.0254(8) 0.0182(6) -0.0065(5) 0.0031(5) -0.0005(5)
S7 0.0200(6) 0.0215(7) 0.0179(6) -0.0040(5) 0.0033(5) -0.0012(5)
S8 0.0254(7) 0.0233(7) 0.0202(7) -0.0050(5) 0.0044(5) 0.0014(5)
S9 0.0182(6) 0.0207(7) 0.0214(6) -0.0037(5) 0.0052(5) -0.0039(5)

loop_
_atom_type_symbol
_atom_type_description
_atom_type_scat_dispersion_real
_atom_type_scat_dispersion_imag
_atom_type_scat_source
C C 0.0033 0.0016 'International Tables Vol C Tables 4.2.6.8 and 6.1.1.4'
H H 0.0000 0.0000 'International Tables Vol C Tables 4.2.6.8 and 6.1.1.4'
S S 0.1246 0.1234 'International Tables Vol C Tables 4.2.6.8 and 6.1.1.4'
I I -0.4742 1.8119 'International Tables Vol C Tables 4.2.6.8 and 6.1.1.4'

loop_
_geom_angle_atom_site_label_1
_geom_angle_atom_site_label_2
_geom_angle_atom_site_label_3
_geom_angle_site_symmetry_1
_geom_angle_site_symmetry_3
_geom_angle
_geom_angle_publ_flag
C2 C1 S1 . . 117.7(4) ?
C2 C1 I1 . . 127.1(4) ?
S1 C1 I1 . . 115.2(2) ?
C1 C2 S2 . . 116.4(4) ?
C1 C2 I2 . . 127.5(4) ?
S2 C2 I2 . . 116.1(3) ?
C4 C3 S2 . . 119.2(4) ?
C4 C3 S1 . . 126.1(4) ?
S2 C3 S1 . . 114.7(3) ?
C3 C4 C5 . . 125.4(5) ?
C3 C4 S4 . . 118.4(4) ?
C5 C4 S4 . . 116.2(4) ?
C4 C5 S3 . . 124.2(4) ?
C4 C5 S5 . . 116.1(4) ?
S3 C5 S5 . . 119.8(3) ?
C7 C6 S5 . . 124.4(4) ?
C7 C6 S4 . . 121.0(4) ?
S5 C6 S4 . . 114.6(3) ?
C6 C7 S7 . . 125.2(4) ?
C6 C7 S6 . . 120.2(4) ?
S7 C7 S6 . . 114.6(3) ?
C9 C8 S8 . . 124.1(4) ?
C9 C8 S6 . . 117.5(4) ?
S8 C8 S6 . . 118.4(3) ?
C8 C9 S9 . . 126.4(4) ?
C8 C9 S7 . . 117.3(4) ?
S9 C9 S7 . . 116.2(3) ?
S8 C10 H10A . . 109.5 ?
S8 C10 H10B . . 109.5 ?
H10A C10 H10B . . 109.5 ?
S8 C10 H10C . . 109.5 ?
H10A C10 H10C . . 109.5 ?
H10B C10 H10C . . 109.5 ?
S9 C11 H11A . . 109.5 ?
S9 C11 H11B . . 109.5 ?
H11A C11 H11B . . 109.5 ?
S9 C11 H11C . . 109.5 ?
H11A C11 H11C . . 109.5 ?
H11B C11 H11C . . 109.5 ?
C3 S1 C1 . . 95.1(2) ?
C3 S2 C2 . . 96.0(2) ?
C6 S4 C4 . . 95.5(2) ?
C5 S5 C6 . . 97.4(2) ?
C8 S6 C7 . . 95.0(2) ?
C7 S7 C9 . . 95.4(2) ?
C8 S8 C10 . . 101.0(3) ?
C9 S9 C11 . . 97.8(2) ?

loop_
_geom_bond_atom_site_label_1
_geom_bond_atom_site_label_2
_geom_bond_site_symmetry_2
_geom_bond_distance
_geom_bond_publ_flag
C1 C2 . 1.331(7) ?
C1 S1 . 1.758(5) ?
C1 I1 . 2.093(5) ?
C2 S2 . 1.751(5) ?
C2 I2 . 2.074(5) ?
C3 C4 . 1.379(7) ?
C3 S2 . 1.738(4) ?
C3 S1 . 1.739(5) ?
C4 C5 . 1.414(6) ?
C4 S4 . 1.769(5) ?
C5 S3 . 1.685(5) ?
C5 S5 . 1.721(5) ?
C6 C7 . 1.340(7) ?
C6 S5 . 1.750(5) ?
C6 S4 . 1.758(5) ?
C7 S7 . 1.752(5) ?
C7 S6 . 1.767(5) ?
C8 C9 . 1.336(7) ?
C8 S8 . 1.755(5) ?
C8 S6 . 1.766(5) ?
C9 S9 . 1.758(5) ?
C9 S7 . 1.766(5) ?
C10 S8 . 1.806(6) ?
C10 H10A . 0.9800 ?
C10 H10B . 0.9800 ?
C10 H10C . 0.9800 ?
C11 S9 . 1.820(5) ?
C11 H11A . 0.9800 ?
C11 H11B . 0.9800 ?
C11 H11C . 0.9800 ?

loop_
_cod_related_entry_id
_cod_related_entry_database
_cod_related_entry_code
1 ChemSpider 24743583
